data_7040636
loop_
_publ_author_name
'Zhang, Lei'
'Fang, Bo'
'Hou, Guohua'
'Ai, Lin'
'Ding, Wanjian'
'Walter, Marc D.'
'Zi, Guofu'

_publ_section_title
;
 Intrinsic reactivity of a uranium metallacyclopropene toward unsaturated
 organic molecules.
;
_journal_issue 41
_journal_name_full 'Dalton transactions (Cambridge, England : 2003)'
_journal_page_first 16441
_journal_page_last 16452
_journal_paper_doi 10.1039/c6dt03005j
_journal_volume 45
_journal_year 2016
_chemical_formula_moiety 'C34 H38 O2 U'
_chemical_formula_sum 'C34 H38 O2 U'
_chemical_formula_weight 716.67
_space_group_crystal_system monoclinic
_space_group_IT_number 14
_space_group_name_Hall '-P 2ybc'
_space_group_name_H-M_alt 'P 1 21/c 1'
_symmetry_space_group_name_Hall '-P 2ybc'
_symmetry_space_group_name_H-M 'P 1 21/c 1'
_atom_sites_solution_hydrogens geom
_audit_block_doi 10.5517/ccdc.csd.cc1m76qs
_audit_creation_method SHELXL-2014/7
_audit_update_record
;
2016-09-07 deposited with the CCDC.
2016-09-12 downloaded from the CCDC.
;
_cell_angle_alpha 90
_cell_angle_beta 92.404(9)
_cell_angle_gamma 90
_cell_formula_units_Z 4
_cell_length_a 9.525(4)
_cell_length_b 18.419(8)
_cell_length_c 16.332(7)
_cell_measurement_reflns_used 2270
_cell_measurement_temperature 100(2)
_cell_measurement_theta_max 23.30
_cell_measurement_theta_min 2.54
_cell_volume 2863(2)
_computing_cell_refinement 'Bruker SAINT'
_computing_data_collection 'Bruker APEX2'
_computing_data_reduction 'Bruker SAINT'
_computing_molecular_graphics 'Bruker SHELXTL'
_computing_publication_material 'Bruker SHELXTL'
_computing_structure_refinement 'SHELXL-2014/7 (Sheldrick, 2014)'
_computing_structure_solution 'SHELXS-97 (Sheldrick 2008)'
_diffrn_ambient_temperature 100(2)
_diffrn_measured_fraction_theta_full 0.998
_diffrn_measured_fraction_theta_max 0.998
_diffrn_measurement_device_type 'Bruker APEX-II CCD'
_diffrn_measurement_method '\f and \w scans'
_diffrn_radiation_type MoK\a
_diffrn_radiation_wavelength 0.71073
_diffrn_reflns_av_R_equivalents 0.0733
_diffrn_reflns_av_unetI/netI 0.0825
_diffrn_reflns_Laue_measured_fraction_full 0.998
_diffrn_reflns_Laue_measured_fraction_max 0.998
_diffrn_reflns_limit_h_max 10
_diffrn_reflns_limit_h_min -11
_diffrn_reflns_limit_k_max 22
_diffrn_reflns_limit_k_min -22
_diffrn_reflns_limit_l_max 16
_diffrn_reflns_limit_l_min -19
_diffrn_reflns_number 15998
_diffrn_reflns_point_group_measured_fraction_full 0.998
_diffrn_reflns_point_group_measured_fraction_max 0.998
_diffrn_reflns_theta_full 25.241
_diffrn_reflns_theta_max 25.241
_diffrn_reflns_theta_min 1.667
_exptl_absorpt_coefficient_mu 5.698
_exptl_absorpt_correction_T_max 0.75
_exptl_absorpt_correction_T_min 0.59
_exptl_absorpt_correction_type multi-scan
_exptl_absorpt_process_details SADABS
_exptl_crystal_colour brown
_exptl_crystal_density_diffrn 1.663
_exptl_crystal_description block
_exptl_crystal_F_000 1400
_exptl_crystal_size_max 0.200
_exptl_crystal_size_mid 0.150
_exptl_crystal_size_min 0.100
_refine_diff_density_max 2.395
_refine_diff_density_min -1.265
_refine_diff_density_rms 0.154
_refine_ls_extinction_method none
_refine_ls_goodness_of_fit_ref 1.030
_refine_ls_hydrogen_treatment constr
_refine_ls_matrix_type full
_refine_ls_number_parameters 342
_refine_ls_number_reflns 5172
_refine_ls_number_restraints 0
_refine_ls_restrained_S_all 1.030
_refine_ls_R_factor_all 0.0748
_refine_ls_R_factor_gt 0.0435
_refine_ls_shift/su_max 0.000
_refine_ls_shift/su_mean 0.000
_refine_ls_structure_factor_coef Fsqd
_refine_ls_weighting_details 'w=1/[\s^2^(Fo^2^)+(0.0334P)^2^+3.5458P] where P=(Fo^2^+2Fc^2^)/3'
_refine_ls_weighting_scheme calc
_refine_ls_wR_factor_gt 0.0887
_refine_ls_wR_factor_ref 0.1000
_reflns_Friedel_coverage 0.000
_reflns_number_gt 3642
_reflns_number_total 5172
_reflns_threshold_expression 'I > 2\s(I)'
_cod_data_source_file c6dt03005j2.cif
_cod_data_source_block compound12
_cod_depositor_comments 'Adding full bibliography for 7040629--7040640.cif.'
_cod_database_code 7040636
_shelx_shelxl_version_number 2014/7
_shelx_space_group_comment
; 
The symmetry employed for this shelxl refinement is uniquely defined 
by the following loop, which should always be used as a source of 
symmetry information in preference to the above space-group names. 
They are only intended as comments. 
;
_shelx_estimated_absorpt_t_min 0.395
_shelx_estimated_absorpt_t_max 0.600

loop_
_space_group_symop_operation_xyz
'x, y, z'
'-x, y+1/2, -z+1/2'
'-x, -y, -z'
'x, -y-1/2, z-1/2'

loop_
_atom_site_label
_atom_site_type_symbol
_atom_site_fract_x
_atom_site_fract_y
_atom_site_fract_z
_atom_site_U_iso_or_equiv
_atom_site_adp_type
_atom_site_occupancy
_atom_site_site_symmetry_order
_atom_site_calc_flag
_atom_site_refinement_flags_posn
_atom_site_refinement_flags_adp
C1 C 0.6438(8) 0.0836(4) 0.2684(5) 0.032(2) Uani 1 1 d . .
C2 C 0.5375(9) 0.0779(4) 0.3264(5) 0.031(2) Uani 1 1 d . .
C3 C 0.4111(9) 0.0598(4) 0.2827(5) 0.033(2) Uani 1 1 d . .
C4 C 0.4371(9) 0.0552(4) 0.1991(5) 0.034(2) Uani 1 1 d . .
C5 C 0.5814(9) 0.0709(4) 0.1908(5) 0.038(2) Uani 1 1 d . .
C6 C 0.7962(9) 0.1016(5) 0.2889(6) 0.055(3) Uani 1 1 d . .
H6A H 0.8325 0.0694 0.3325 0.082 Uiso 1 1 calc R U
H6B H 0.8037 0.1522 0.3073 0.082 Uiso 1 1 calc R U
H6C H 0.8512 0.0950 0.2400 0.082 Uiso 1 1 calc R U
C7 C 0.5563(12) 0.0873(5) 0.4176(5) 0.060(3) Uani 1 1 d . .
H7A H 0.4680 0.1043 0.4396 0.089 Uiso 1 1 calc R U
H7B H 0.6304 0.1230 0.4297 0.089 Uiso 1 1 calc R U
H7C H 0.5826 0.0407 0.4428 0.089 Uiso 1 1 calc R U
C8 C 0.2736(10) 0.0392(4) 0.3221(6) 0.052(3) Uani 1 1 d . .
H8A H 0.2796 -0.0109 0.3420 0.078 Uiso 1 1 calc R U
H8B H 0.1955 0.0436 0.2814 0.078 Uiso 1 1 calc R U
H8C H 0.2577 0.0719 0.3681 0.078 Uiso 1 1 calc R U
C9 C 0.3369(11) 0.0310(5) 0.1301(6) 0.055(3) Uani 1 1 d . .
H9A H 0.3396 0.0658 0.0848 0.083 Uiso 1 1 calc R U
H9B H 0.2413 0.0286 0.1499 0.083 Uiso 1 1 calc R U
H9C H 0.3648 -0.0171 0.1109 0.083 Uiso 1 1 calc R U
C10 C 0.6546(11) 0.0707(5) 0.1097(6) 0.058(3) Uani 1 1 d . .
H10A H 0.6849 0.0212 0.0972 0.087 Uiso 1 1 calc R U
H10B H 0.7366 0.1028 0.1137 0.087 Uiso 1 1 calc R U
H10C H 0.5893 0.0879 0.0660 0.087 Uiso 1 1 calc R U
C11 C 0.3595(9) 0.3279(4) 0.1990(6) 0.037(2) Uani 1 1 d . .
C12 C 0.3214(9) 0.3152(4) 0.2805(5) 0.040(2) Uani 1 1 d . .
C13 C 0.2243(9) 0.2562(5) 0.2779(5) 0.040(2) Uani 1 1 d . .
C14 C 0.2029(8) 0.2333(4) 0.1967(5) 0.035(2) Uani 1 1 d . .
C15 C 0.2903(9) 0.2766(4) 0.1475(5) 0.037(2) Uani 1 1 d . .
C16 C 0.4542(11) 0.3875(5) 0.1725(7) 0.061(3) Uani 1 1 d . .
H16A H 0.4882 0.4152 0.2205 0.091 Uiso 1 1 calc R U
H16B H 0.5343 0.3664 0.1451 0.091 Uiso 1 1 calc R U
H16C H 0.4021 0.4197 0.1344 0.091 Uiso 1 1 calc R U
C17 C 0.3716(10) 0.3574(5) 0.3560(6) 0.058(3) Uani 1 1 d . .
H17A H 0.3286 0.3371 0.4045 0.088 Uiso 1 1 calc R U
H17B H 0.4741 0.3539 0.3626 0.088 Uiso 1 1 calc R U
H17C H 0.3443 0.4085 0.3498 0.088 Uiso 1 1 calc R U
C18 C 0.1482(10) 0.2266(5) 0.3496(5) 0.050(3) Uani 1 1 d . .
H18A H 0.2166 0.2135 0.3937 0.075 Uiso 1 1 calc R U
H18B H 0.0947 0.1833 0.3325 0.075 Uiso 1 1 calc R U
H18C H 0.0839 0.2635 0.3695 0.075 Uiso 1 1 calc R U
C19 C 0.1003(9) 0.1790(5) 0.1653(6) 0.050(2) Uani 1 1 d . .
H19A H 0.0895 0.1410 0.2065 0.075 Uiso 1 1 calc R U
H19B H 0.1338 0.1574 0.1149 0.075 Uiso 1 1 calc R U
H19C H 0.0095 0.2027 0.1537 0.075 Uiso 1 1 calc R U
C20 C 0.3049(13) 0.2723(6) 0.0564(6) 0.071(3) Uani 1 1 d . .
H20A H 0.2752 0.3184 0.0313 0.106 Uiso 1 1 calc R U
H20B H 0.2457 0.2330 0.0340 0.106 Uiso 1 1 calc R U
H20C H 0.4032 0.2628 0.0446 0.106 Uiso 1 1 calc R U
C21 C 0.7330(8) 0.2919(4) 0.2833(4) 0.0249(17) Uani 1 1 d . .
C22 C 0.7380(8) 0.2871(4) 0.2004(5) 0.0281(18) Uani 1 1 d . .
C23 C 0.8393(8) 0.3276(4) 0.1545(4) 0.0260(18) Uani 1 1 d . .
C24 C 0.8400(9) 0.3223(4) 0.0691(5) 0.041(2) Uani 1 1 d . .
H24 H 0.7766 0.2903 0.0407 0.049 Uiso 1 1 calc R U
C25 C 0.9326(10) 0.3634(5) 0.0263(5) 0.049(3) Uani 1 1 d . .
H25 H 0.9301 0.3615 -0.0319 0.059 Uiso 1 1 calc R U
C26 C 1.0295(10) 0.4074(5) 0.0677(5) 0.048(2) Uani 1 1 d . .
H26 H 1.0957 0.4342 0.0379 0.058 Uiso 1 1 calc R U
C27 C 1.0305(8) 0.4127(4) 0.1510(5) 0.035(2) Uani 1 1 d . .
H27 H 1.0975 0.4435 0.1782 0.042 Uiso 1 1 calc R U
C28 C 0.9344(8) 0.3733(4) 0.1984(5) 0.0242(17) Uani 1 1 d . .
C29 C 0.9308(7) 0.3789(4) 0.2867(4) 0.0234(17) Uani 1 1 d . .
C30 C 1.0223(8) 0.4232(4) 0.3331(5) 0.0314(19) Uani 1 1 d . .
H30 H 1.0896 0.4513 0.3059 0.038 Uiso 1 1 calc R U
C31 C 1.0182(9) 0.4273(4) 0.4173(5) 0.041(2) Uani 1 1 d . .
H31 H 1.0832 0.4573 0.4475 0.049 Uiso 1 1 calc R U
C32 C 0.9183(9) 0.3875(4) 0.4578(5) 0.040(2) Uani 1 1 d . .
H32 H 0.9145 0.3907 0.5158 0.048 Uiso 1 1 calc R U
C33 C 0.8242(8) 0.3430(4) 0.4145(5) 0.0322(19) Uani 1 1 d . .
H33 H 0.7568 0.3158 0.4428 0.039 Uiso 1 1 calc R U
C34 C 0.8282(7) 0.3381(4) 0.3288(4) 0.0222(17) Uani 1 1 d . .
O1 O 0.6320(5) 0.2535(3) 0.3208(3) 0.0294(13) Uani 1 1 d . .
O2 O 0.6425(6) 0.2421(3) 0.1615(3) 0.0357(14) Uani 1 1 d . .
U1 U 0.47754(3) 0.19918(2) 0.23865(2) 0.03034(12) Uani 1 1 d . .

loop_
_atom_site_aniso_label
_atom_site_aniso_U_11
_atom_site_aniso_U_22
_atom_site_aniso_U_33
_atom_site_aniso_U_23
_atom_site_aniso_U_13
_atom_site_aniso_U_12
C1 0.030(5) 0.015(4) 0.050(5) 0.000(4) 0.011(4) 0.007(3)
C2 0.040(5) 0.021(4) 0.034(5) -0.002(4) 0.007(4) 0.005(4)
C3 0.038(5) 0.009(4) 0.052(6) -0.005(4) 0.011(4) 0.002(3)
C4 0.041(5) 0.019(4) 0.043(5) -0.010(4) -0.002(4) 0.001(4)
C5 0.047(6) 0.020(4) 0.047(6) -0.006(4) 0.014(5) 0.006(4)
C6 0.028(5) 0.042(5) 0.093(8) 0.005(6) 0.002(5) 0.000(5)
C7 0.091(9) 0.047(6) 0.042(6) -0.001(5) 0.008(5) -0.004(6)
C8 0.041(6) 0.024(5) 0.092(8) 0.004(5) 0.024(5) -0.010(4)
C9 0.061(7) 0.035(5) 0.068(7) -0.016(5) -0.011(5) -0.010(5)
C10 0.078(8) 0.042(5) 0.057(6) 0.000(5) 0.031(6) 0.007(5)
C11 0.031(5) 0.014(4) 0.067(6) 0.006(4) 0.004(5) 0.006(4)
C12 0.028(5) 0.041(5) 0.049(6) -0.007(4) -0.005(4) 0.008(4)
C13 0.022(5) 0.042(5) 0.055(6) -0.009(5) 0.001(4) 0.003(4)
C14 0.025(5) 0.030(4) 0.051(6) -0.002(4) -0.004(4) 0.007(4)
C15 0.029(5) 0.045(5) 0.037(5) 0.011(4) 0.000(4) 0.008(4)
C16 0.060(7) 0.032(5) 0.091(8) 0.012(5) 0.004(6) -0.008(5)
C17 0.042(6) 0.054(6) 0.079(7) -0.030(6) -0.012(5) 0.018(5)
C18 0.043(6) 0.061(6) 0.047(6) 0.002(5) 0.016(5) 0.014(5)
C19 0.030(5) 0.049(6) 0.070(7) -0.012(5) -0.003(5) 0.002(4)
C20 0.079(9) 0.080(8) 0.053(7) 0.017(6) 0.005(6) 0.015(7)
C21 0.023(4) 0.021(4) 0.031(4) 0.003(3) 0.005(3) 0.004(3)
C22 0.025(4) 0.017(4) 0.042(5) -0.003(3) 0.002(4) 0.000(3)
C23 0.022(4) 0.028(4) 0.028(4) 0.001(3) 0.003(3) 0.008(3)
C24 0.041(6) 0.041(5) 0.041(5) 0.003(4) 0.001(4) -0.002(4)
C25 0.052(6) 0.073(7) 0.022(5) 0.005(5) 0.002(4) 0.008(5)
C26 0.048(6) 0.055(6) 0.042(6) 0.014(5) 0.016(5) -0.002(5)
C27 0.031(5) 0.033(5) 0.041(5) 0.006(4) 0.008(4) 0.000(4)
C28 0.017(4) 0.021(4) 0.035(5) 0.006(3) 0.003(3) 0.003(3)
C29 0.016(4) 0.019(4) 0.034(4) -0.001(3) -0.003(3) 0.003(3)
C30 0.024(5) 0.026(4) 0.045(5) 0.001(4) 0.008(4) 0.000(4)
C31 0.029(5) 0.040(5) 0.053(6) -0.016(4) 0.004(4) -0.005(4)
C32 0.040(6) 0.047(5) 0.032(5) -0.009(4) 0.000(4) 0.006(4)
C33 0.024(5) 0.033(4) 0.040(5) 0.000(4) 0.006(4) 0.002(4)
C34 0.016(4) 0.016(4) 0.035(5) -0.005(3) -0.002(3) 0.003(3)
O1 0.032(3) 0.019(3) 0.038(3) 0.000(2) 0.004(3) -0.008(2)
O2 0.038(4) 0.033(3) 0.037(3) -0.005(3) 0.005(3) -0.011(3)
U1 0.02327(17) 0.01810(15) 0.0497(2) -0.00046(16) 0.00231(12) -0.00192(15)

loop_
_atom_type_symbol
_atom_type_description
_atom_type_scat_dispersion_real
_atom_type_scat_dispersion_imag
_atom_type_scat_source
C C 0.0033 0.0016 'International Tables Vol C Tables 4.2.6.8 and 6.1.1.4'
H H 0.0000 0.0000 'International Tables Vol C Tables 4.2.6.8 and 6.1.1.4'
O O 0.0106 0.0060 'International Tables Vol C Tables 4.2.6.8 and 6.1.1.4'
U U -9.6767 9.6646 'International Tables Vol C Tables 4.2.6.8 and 6.1.1.4'

loop_
_geom_angle_atom_site_label_1
_geom_angle_atom_site_label_2
_geom_angle_atom_site_label_3
_geom_angle
C5 C1 C2 107.8(7)
C5 C1 C6 127.2(8)
C2 C1 C6 125.0(8)
C5 C1 U1 75.1(5)
C2 C1 U1 75.4(4)
C6 C1 U1 114.7(5)
C3 C2 C1 107.3(7)
C3 C2 C7 126.2(8)
C1 C2 C7 126.5(8)
C3 C2 U1 76.7(4)
C1 C2 U1 74.1(4)
C7 C2 U1 116.3(5)
C4 C3 C2 108.9(7)
C4 C3 C8 125.8(8)
C2 C3 C8 124.8(8)
C4 C3 U1 75.5(4)
C2 C3 U1 73.2(4)
C8 C3 U1 123.5(5)
C3 C4 C5 107.1(7)
C3 C4 C9 127.7(8)
C5 C4 C9 124.9(8)
C3 C4 U1 75.1(4)
C5 C4 U1 72.5(4)
C9 C4 U1 122.4(6)
C1 C5 C4 108.9(7)
C1 C5 C10 126.7(8)
C4 C5 C10 124.4(8)
C1 C5 U1 74.8(4)
C4 C5 U1 77.4(4)
C10 C5 U1 116.3(5)
C1 C6 H6A 109.5
C1 C6 H6B 109.5
H6A C6 H6B 109.5
C1 C6 H6C 109.5
H6A C6 H6C 109.5
H6B C6 H6C 109.5
C2 C7 H7A 109.5
C2 C7 H7B 109.5
H7A C7 H7B 109.5
C2 C7 H7C 109.5
H7A C7 H7C 109.5
H7B C7 H7C 109.5
C3 C8 H8A 109.5
C3 C8 H8B 109.5
H8A C8 H8B 109.5
C3 C8 H8C 109.5
H8A C8 H8C 109.5
H8B C8 H8C 109.5
C4 C9 H9A 109.5
C4 C9 H9B 109.5
H9A C9 H9B 109.5
C4 C9 H9C 109.5
H9A C9 H9C 109.5
H9B C9 H9C 109.5
C5 C10 H10A 109.5
C5 C10 H10B 109.5
H10A C10 H10B 109.5
C5 C10 H10C 109.5
H10A C10 H10C 109.5
H10B C10 H10C 109.5
C15 C11 C12 108.6(7)
C15 C11 C16 126.2(8)
C12 C11 C16 125.2(8)
C15 C11 U1 74.5(4)
C12 C11 U1 75.5(4)
C16 C11 U1 117.7(6)
C11 C12 C13 106.8(7)
C11 C12 C17 126.6(8)
C13 C12 C17 126.6(8)
C11 C12 U1 74.2(4)
C13 C12 U1 75.7(5)
C17 C12 U1 116.8(5)
C14 C13 C12 109.1(8)
C14 C13 C18 125.0(8)
C12 C13 C18 125.8(8)
C14 C13 U1 75.9(5)
C12 C13 U1 73.9(5)
C18 C13 U1 120.1(6)
C13 C14 C15 107.5(7)
C13 C14 C19 127.0(8)
C15 C14 C19 125.3(8)
C13 C14 U1 74.5(5)
C15 C14 U1 72.3(5)
C19 C14 U1 122.8(5)
C11 C15 C14 107.9(7)
C11 C15 C20 124.4(8)
C14 C15 C20 127.6(9)
C11 C15 U1 75.1(5)
C14 C15 U1 77.3(5)
C20 C15 U1 115.8(6)
C11 C16 H16A 109.5
C11 C16 H16B 109.5
H16A C16 H16B 109.5
C11 C16 H16C 109.5
H16A C16 H16C 109.5
H16B C16 H16C 109.5
C12 C17 H17A 109.5
C12 C17 H17B 109.5
H17A C17 H17B 109.5
C12 C17 H17C 109.5
H17A C17 H17C 109.5
H17B C17 H17C 109.5
C13 C18 H18A 109.5
C13 C18 H18B 109.5
H18A C18 H18B 109.5
C13 C18 H18C 109.5
H18A C18 H18C 109.5
H18B C18 H18C 109.5
C14 C19 H19A 109.5
C14 C19 H19B 109.5
H19A C19 H19B 109.5
C14 C19 H19C 109.5
H19A C19 H19C 109.5
H19B C19 H19C 109.5
C15 C20 H20A 109.5
C15 C20 H20B 109.5
H20A C20 H20B 109.5
C15 C20 H20C 109.5
H20A C20 H20C 109.5
H20B C20 H20C 109.5
C22 C21 O1 117.9(7)
C22 C21 C34 120.6(7)
O1 C21 C34 121.4(6)
C22 C21 U1 77.6(5)
O1 C21 U1 40.6(3)
C34 C21 U1 160.8(5)
C21 C22 O2 116.9(7)
C21 C22 C23 122.1(7)
O2 C22 C23 121.0(7)
C21 C22 U1 76.6(4)
O2 C22 U1 40.7(3)
C23 C22 U1 160.4(6)
C24 C23 C28 121.3(7)
C24 C23 C22 120.6(7)
C28 C23 C22 118.1(7)
C25 C24 C23 119.8(8)
C25 C24 H24 120.1
C23 C24 H24 120.1
C24 C25 C26 120.2(8)
C24 C25 H25 119.9
C26 C25 H25 119.9
C27 C26 C25 120.4(8)
C27 C26 H26 119.8
C25 C26 H26 119.8
C26 C27 C28 122.0(8)
C26 C27 H27 119.0
C28 C27 H27 119.0
C23 C28 C27 116.2(7)
C23 C28 C29 120.5(6)
C27 C28 C29 123.3(7)
C30 C29 C34 118.0(7)
C30 C29 C28 122.9(7)
C34 C29 C28 119.1(7)
C31 C30 C29 122.1(7)
C31 C30 H30 118.9
C29 C30 H30 118.9
C30 C31 C32 119.5(8)
C30 C31 H31 120.2
C32 C31 H31 120.2
C33 C32 C31 120.6(8)
C33 C32 H32 119.7
C31 C32 H32 119.7
C32 C33 C34 120.2(7)
C32 C33 H33 119.9
C34 C33 H33 119.9
C33 C34 C21 120.9(7)
C33 C34 C29 119.5(7)
C21 C34 C29 119.6(6)
C21 O1 U1 115.5(4)
C22 O2 U1 115.4(4)
O1 U1 O2 73.11(19)
O1 U1 C15 120.7(2)
O2 U1 C15 88.0(2)
O1 U1 C1 82.8(2)
O2 U1 C1 87.6(2)
C15 U1 C1 153.4(3)
O1 U1 C5 109.4(2)
O2 U1 C5 82.5(2)
C15 U1 C5 123.3(3)
C1 U1 C5 30.1(2)
O1 U1 C11 90.5(2)
O2 U1 C11 81.2(2)
C15 U1 C11 30.4(3)
C1 U1 C11 168.3(2)
C5 U1 C11 149.2(3)
O1 U1 C2 86.0(2)
O2 U1 C2 117.4(2)
C15 U1 C2 148.6(3)
C1 U1 C2 30.5(2)
C5 U1 C2 49.9(2)
C11 U1 C2 158.9(2)
O1 U1 C12 81.2(2)
O2 U1 C12 105.9(2)
C15 U1 C12 50.3(3)
C1 U1 C12 155.0(3)
C5 U1 C12 168.3(3)
C11 U1 C12 30.3(2)
C2 U1 C12 128.7(2)
O1 U1 C13 105.0(2)
O2 U1 C13 130.9(2)
C15 U1 C13 49.7(3)
C1 U1 C13 141.5(2)
C5 U1 C13 138.2(3)
C11 U1 C13 49.7(3)
C2 U1 C13 111.3(2)
C12 U1 C13 30.4(2)
O1 U1 C3 115.0(2)
O2 U1 C3 131.5(2)
C15 U1 C3 119.1(3)
C1 U1 C3 49.6(2)
C5 U1 C3 49.2(2)
C11 U1 C3 142.0(3)
C2 U1 C3 30.1(2)
C12 U1 C3 122.5(3)
C13 U1 C3 94.7(2)
O1 U1 C14 131.0(2)
O2 U1 C14 118.0(2)
C15 U1 C14 30.4(2)
C1 U1 C14 140.7(2)
C5 U1 C14 119.1(3)
C11 U1 C14 49.8(2)
C2 U1 C14 119.9(2)
C12 U1 C14 49.9(2)
C13 U1 C14 29.5(2)
C3 U1 C14 93.0(2)
O1 U1 C4 131.8(2)
O2 U1 C4 107.9(2)
C15 U1 C4 107.4(3)
C1 U1 C4 49.8(3)
C5 U1 C4 30.1(2)
C11 U1 C4 137.7(3)
C2 U1 C4 49.6(3)
C12 U1 C4 138.3(3)
C13 U1 C4 108.0(3)
C3 U1 C4 29.5(2)
C14 U1 C4 92.3(2)

loop_
_geom_bond_atom_site_label_1
_geom_bond_atom_site_label_2
_geom_bond_distance
C1 C5 1.397(12)
C1 C2 1.419(10)
C1 C6 1.513(11)
C1 U1 2.686(7)
C2 C3 1.414(12)
C2 C7 1.503(11)
C2 U1 2.702(8)
C3 C4 1.399(12)
C3 C8 1.531(11)
C3 U1 2.748(7)
C4 C5 1.417(12)
C4 C9 1.514(12)
C4 U1 2.753(7)
C5 C10 1.521(11)
C5 U1 2.690(7)
C6 H6A 0.9800
C6 H6B 0.9800
C6 H6C 0.9800
C7 H7A 0.9800
C7 H7B 0.9800
C7 H7C 0.9800
C8 H8A 0.9800
C8 H8B 0.9800
C8 H8C 0.9800
C9 H9A 0.9800
C9 H9B 0.9800
C9 H9C 0.9800
C10 H10A 0.9800
C10 H10B 0.9800
C10 H10C 0.9800
C11 C15 1.411(12)
C11 C12 1.413(12)
C11 C16 1.496(11)
C11 U1 2.691(7)
C12 C13 1.428(12)
C12 C17 1.518(12)
C12 U1 2.708(8)
C13 C14 1.397(11)
C13 C18 1.506(11)
C13 U1 2.731(8)
C14 C15 1.424(11)
C14 C19 1.475(11)
C14 U1 2.749(8)
C15 C20 1.502(12)
C15 U1 2.684(8)
C16 H16A 0.9800
C16 H16B 0.9800
C16 H16C 0.9800
C17 H17A 0.9800
C17 H17B 0.9800
C17 H17C 0.9800
C18 H18A 0.9800
C18 H18B 0.9800
C18 H18C 0.9800
C19 H19A 0.9800
C19 H19B 0.9800
C19 H19C 0.9800
C20 H20A 0.9800
C20 H20B 0.9800
C20 H20C 0.9800
C21 C22 1.360(10)
C21 O1 1.361(8)
C21 C34 1.429(10)
C21 U1 3.037(8)
C22 O2 1.367(9)
C22 C23 1.453(10)
C22 U1 3.049(7)
C23 C24 1.399(11)
C23 C28 1.411(10)
C24 C25 1.376(11)
C24 H24 0.9500
C25 C26 1.383(13)
C25 H25 0.9500
C26 C27 1.364(11)
C26 H26 0.9500
C27 C28 1.422(10)
C27 H27 0.9500
C28 C29 1.447(10)
C29 C30 1.394(10)
C29 C34 1.431(9)
C30 C31 1.380(11)
C30 H30 0.9500
C31 C32 1.391(11)
C31 H31 0.9500
C32 C33 1.387(11)
C32 H32 0.9500
C33 C34 1.404(10)
C33 H33 0.9500
O1 U1 2.191(5)
O2 U1 2.202(5)
